data_4517059
loop_
_publ_author_name
'Trzesowska-Kruszynska, Agata'

_publ_section_title
;
 Solvent-Free and Catalysis-Free Approach to the Solid State in Situ
 Growth of Crystalline Isoniazid Hydrazones
;
_journal_issue 9
_journal_name_full 'Crystal Growth &amp; Design'
_journal_page_first 3892
_journal_paper_doi 10.1021/cg400529s
_journal_volume 13
_journal_year 2013
_chemical_formula_moiety 'C12 H11 N3 O S'
_chemical_formula_sum 'C12 H11 N3 O S'
_chemical_formula_weight 245.30
_space_group_IT_number 2
_space_group_name_Hall '-P 1'
_space_group_name_H-M_alt 'P -1'
_symmetry_cell_setting triclinic
_symmetry_space_group_name_Hall '-P 1'
_symmetry_space_group_name_H-M 'P -1'
_atom_sites_solution_hydrogens mixed
_atom_sites_solution_primary direct
_atom_sites_solution_secondary difmap
_audit_creation_method SHELXL-97
_cell_angle_alpha 74.675(2)
_cell_angle_beta 82.622(3)
_cell_angle_gamma 79.443(2)
_cell_formula_units_Z 2
_cell_length_a 3.9533(2)
_cell_length_b 10.6197(4)
_cell_length_c 14.3961(6)
_cell_measurement_reflns_used 167
_cell_measurement_temperature 291.0(3)
_cell_measurement_theta_max 50
_cell_measurement_theta_min 2
_cell_volume 570.99(4)
_computing_cell_refinement 'CrysAlis RED v. 1.163 (UNIL IC & KUMA 2000)'
_computing_data_collection 'CrysAlis CCD v. 1.163 (UNIL IC & KUMA 2000)'
_computing_data_reduction 'CrysAlis RED v. 1.163 (UNIL IC & KUMA 2000)'
_computing_molecular_graphics
;XP in SHELXTL/PC (Sheldrick, 1990b)
 ORTEP-3 W v. 1.062 (Farrugia 1997)
;
_computing_publication_material
;SHELXL-97 (Sheldrick, 1997) and
 PLATON (Spek, 1990)
;
_computing_structure_refinement 'SHELXL-97 (Sheldrick, 1997)'
_computing_structure_solution 'SHELXS-97 (Sheldrick, 1990a)'
_diffrn_ambient_temperature 291.0(3)
_diffrn_detector_area_resol_mean 1048576
_diffrn_measured_fraction_theta_full 0.966
_diffrn_measured_fraction_theta_max 0.954
_diffrn_measurement_device_type 'Kuma KM4-CCD'
_diffrn_measurement_method \w
_diffrn_radiation_monochromator graphite
_diffrn_radiation_source 'fine-focus sealed tube'
_diffrn_radiation_type CuK\a
_diffrn_radiation_wavelength 1.54178
_diffrn_reflns_av_R_equivalents 0.0249
_diffrn_reflns_av_sigmaI/netI 0.0250
_diffrn_reflns_limit_h_max 3
_diffrn_reflns_limit_h_min -4
_diffrn_reflns_limit_k_max 12
_diffrn_reflns_limit_k_min -12
_diffrn_reflns_limit_l_max 17
_diffrn_reflns_limit_l_min -17
_diffrn_reflns_number 6600
_diffrn_reflns_theta_full 67.00
_diffrn_reflns_theta_max 69.56
_diffrn_reflns_theta_min 3.19
_diffrn_standards_decay_% 0.0
_diffrn_standards_interval_time 33.33
_diffrn_standards_number 17
_exptl_absorpt_coefficient_mu 2.410
_exptl_absorpt_correction_T_max 1.000
_exptl_absorpt_correction_T_min 0.948
_exptl_absorpt_correction_type numerical
_exptl_absorpt_process_details 'X-RED. STOE & Cie (1999)'
_exptl_crystal_colour yellow
_exptl_crystal_density_diffrn 1.427
_exptl_crystal_density_method 'not measured'
_exptl_crystal_description plate
_exptl_crystal_F_000 256
_exptl_crystal_size_max 0.082
_exptl_crystal_size_mid 0.014
_exptl_crystal_size_min 0.002
_refine_diff_density_max 0.214
_refine_diff_density_min -0.278
_refine_diff_density_rms 0.059
_refine_ls_extinction_method none
_refine_ls_goodness_of_fit_ref 1.109
_refine_ls_hydrogen_treatment constr
_refine_ls_matrix_type full
_refine_ls_number_parameters 155
_refine_ls_number_reflns 2044
_refine_ls_number_restraints 0
_refine_ls_restrained_S_all 1.109
_refine_ls_R_factor_all 0.0353
_refine_ls_R_factor_gt 0.0349
_refine_ls_shift/su_max 0.001
_refine_ls_shift/su_mean 0.000
_refine_ls_structure_factor_coef Fsqd
_refine_ls_weighting_details 'w=1/[\s^2^(Fo^2^)+(0.0498P)^2^+0.1768P] where P=(Fo^2^+2Fc^2^)/3'
_refine_ls_weighting_scheme calc
_refine_ls_wR_factor_gt 0.0962
_refine_ls_wR_factor_ref 0.0966
_reflns_number_gt 2010
_reflns_number_total 2044
_reflns_threshold_expression >2sigma(I)
_cod_data_source_file cg400529s_si_002.cif
_cod_data_source_block I
_cod_database_code 4517059

loop_
_symmetry_equiv_pos_as_xyz
'x, y, z'
'-x, -y, -z'

loop_
_atom_site_label
_atom_site_type_symbol
_atom_site_fract_x
_atom_site_fract_y
_atom_site_fract_z
_atom_site_U_iso_or_equiv
_atom_site_adp_type
_atom_site_occupancy
_atom_site_symmetry_multiplicity
_atom_site_calc_flag
_atom_site_refinement_flags
C1 C -0.0616(4) 0.27413(14) 0.86139(10) 0.0327(3) Uani 1 1 d .
C2 C 0.1238(4) 0.15660(15) 0.90964(12) 0.0413(4) Uani 1 1 d .
H2 H 0.1673 0.1436 0.9737 0.050 Uiso 1 1 calc R
C3 C 0.2433(5) 0.05893(16) 0.86106(14) 0.0496(4) Uani 1 1 d .
H3 H 0.3721 -0.0187 0.8940 0.060 Uiso 1 1 calc R
N1 N 0.1861(4) 0.06863(14) 0.77042(11) 0.0485(4) Uani 1 1 d .
C4 C 0.0023(5) 0.18153(17) 0.72557(12) 0.0453(4) Uani 1 1 d .
H4 H -0.0447 0.1902 0.6623 0.054 Uiso 1 1 calc R
C5 C -0.1232(4) 0.28662(15) 0.76651(11) 0.0398(4) Uani 1 1 d .
H5 H -0.2460 0.3639 0.7312 0.048 Uiso 1 1 calc R
C6 C -0.2140(4) 0.37436(14) 0.91749(11) 0.0365(3) Uani 1 1 d .
O1 O -0.3576(4) 0.33776(11) 0.99875(8) 0.0531(3) Uani 1 1 d .
N2 N -0.1954(4) 0.50326(12) 0.87842(9) 0.0389(3) Uani 1 1 d .
H2N H -0.3003 0.5561 0.9116 0.047 Uiso 1 1 d R
N3 N -0.0200(3) 0.54402(12) 0.78949(9) 0.0355(3) Uani 1 1 d .
C7 C -0.0186(4) 0.66910(14) 0.75594(10) 0.0323(3) Uani 1 1 d .
C12 C -0.1826(5) 0.77495(15) 0.80539(12) 0.0427(4) Uani 1 1 d .
H12A H -0.4293 0.7821 0.8087 0.064 Uiso 1 1 calc R
H12B H -0.1144 0.8577 0.7696 0.064 Uiso 1 1 calc R
H12C H -0.1096 0.7531 0.8696 0.064 Uiso 1 1 calc R
C8 C 0.1598(4) 0.70710(14) 0.65961(11) 0.0332(3) Uani 1 1 d .
S1 S 0.32836(12) 0.58972(4) 0.59650(3) 0.04547(17) Uani 1 1 d .
C9 C 0.2135(5) 0.83106(17) 0.60591(12) 0.0456(4) Uani 1 1 d .
H9 H 0.1410 0.9078 0.6273 0.055 Uiso 1 1 calc R
C10 C 0.3917(5) 0.82826(18) 0.51442(13) 0.0512(4) Uani 1 1 d .
H10 H 0.4487 0.9032 0.4690 0.061 Uiso 1 1 calc R
C11 C 0.4696(5) 0.70573(18) 0.50018(12) 0.0482(4) Uani 1 1 d .
H11 H 0.5872 0.6865 0.4441 0.058 Uiso 1 1 calc R

loop_
_atom_site_aniso_label
_atom_site_aniso_U_11
_atom_site_aniso_U_22
_atom_site_aniso_U_33
_atom_site_aniso_U_23
_atom_site_aniso_U_13
_atom_site_aniso_U_12
C1 0.0352(8) 0.0269(7) 0.0338(7) -0.0056(6) 0.0046(6) -0.0069(5)
C2 0.0509(10) 0.0332(8) 0.0363(8) -0.0063(6) -0.0037(6) -0.0009(6)
C3 0.0564(11) 0.0314(8) 0.0564(11) -0.0106(7) -0.0046(8) 0.0048(7)
N1 0.0568(9) 0.0379(7) 0.0530(9) -0.0197(6) 0.0040(7) -0.0070(6)
C4 0.0569(11) 0.0444(9) 0.0380(8) -0.0136(7) 0.0002(7) -0.0144(7)
C5 0.0477(9) 0.0329(8) 0.0364(8) -0.0045(6) -0.0040(6) -0.0057(6)
C6 0.0430(9) 0.0297(7) 0.0328(7) -0.0059(6) 0.0042(6) -0.0032(6)
O1 0.0755(9) 0.0346(6) 0.0392(6) -0.0066(5) 0.0201(6) -0.0041(5)
N2 0.0510(8) 0.0268(6) 0.0350(7) -0.0089(5) 0.0092(6) -0.0032(5)
N3 0.0428(7) 0.0286(6) 0.0325(6) -0.0069(5) 0.0043(5) -0.0053(5)
C7 0.0345(8) 0.0282(7) 0.0342(7) -0.0076(6) -0.0030(6) -0.0046(5)
C12 0.0519(10) 0.0316(8) 0.0436(9) -0.0120(7) 0.0068(7) -0.0072(7)
C8 0.0361(8) 0.0287(7) 0.0344(7) -0.0074(6) -0.0028(6) -0.0049(5)
S1 0.0581(3) 0.0344(2) 0.0407(2) -0.01061(17) 0.00670(18) -0.00438(17)
C9 0.0590(11) 0.0358(8) 0.0417(9) -0.0077(7) 0.0027(7) -0.0144(7)
C10 0.0655(12) 0.0448(9) 0.0409(9) -0.0020(7) 0.0035(8) -0.0207(8)
C11 0.0539(11) 0.0526(10) 0.0366(8) -0.0099(7) 0.0053(7) -0.0120(8)

loop_
_atom_type_symbol
_atom_type_description
_atom_type_scat_dispersion_real
_atom_type_scat_dispersion_imag
_atom_type_scat_source
C C 0.0181 0.0091 'International Tables Vol C Tables 4.2.6.8 and 6.1.1.4'
H H 0.0000 0.0000 'International Tables Vol C Tables 4.2.6.8 and 6.1.1.4'
N N 0.0311 0.0180 'International Tables Vol C Tables 4.2.6.8 and 6.1.1.4'
O O 0.0492 0.0322 'International Tables Vol C Tables 4.2.6.8 and 6.1.1.4'
S S 0.3331 0.5567 'International Tables Vol C Tables 4.2.6.8 and 6.1.1.4'

loop_
_geom_angle_atom_site_label_1
_geom_angle_atom_site_label_2
_geom_angle_atom_site_label_3
_geom_angle
C2 C1 C5 117.81(14)
C2 C1 C6 118.14(13)
C5 C1 C6 123.75(14)
C3 C2 C1 118.93(15)
C3 C2 H2 120.5
C1 C2 H2 120.5
N1 C3 C2 124.23(16)
N1 C3 H3 117.9
C2 C3 H3 117.9
C3 N1 C4 116.05(14)
N1 C4 C5 124.52(16)
N1 C4 H4 117.7
C5 C4 H4 117.7
C4 C5 C1 118.44(15)
C4 C5 H5 120.8
C1 C5 H5 120.8
O1 C6 N2 120.73(14)
O1 C6 C1 119.33(13)
N2 C6 C1 119.94(13)
C6 N2 N3 120.93(12)
C6 N2 H2N 115.7
N3 N2 H2N 123.4
C7 N3 N2 117.44(12)
N3 C7 C8 115.06(13)
N3 C7 C12 126.21(13)
C8 C7 C12 118.72(12)
C7 C12 H12A 109.5
C7 C12 H12B 109.5
H12A C12 H12B 109.5
C7 C12 H12C 109.5
H12A C12 H12C 109.5
H12B C12 H12C 109.5
C9 C8 C7 128.90(14)
C9 C8 S1 110.69(12)
C7 C8 S1 120.39(11)
C11 S1 C8 91.88(8)
C8 C9 C10 112.26(15)
C8 C9 H9 123.9
C10 C9 H9 123.9
C11 C10 C9 112.86(16)
C11 C10 H10 123.6
C9 C10 H10 123.6
C10 C11 S1 112.32(14)
C10 C11 H11 123.8
S1 C11 H11 123.8

loop_
_geom_bond_atom_site_label_1
_geom_bond_atom_site_label_2
_geom_bond_distance
C1 C2 1.384(2)
C1 C5 1.386(2)
C1 C6 1.498(2)
C2 C3 1.381(2)
C2 H2 0.9300
C3 N1 1.327(2)
C3 H3 0.9300
N1 C4 1.332(2)
C4 C5 1.382(2)
C4 H4 0.9300
C5 H5 0.9300
C6 O1 1.2296(19)
C6 N2 1.3472(19)
N2 N3 1.3770(17)
N2 H2N 0.8490
N3 C7 1.2887(19)
C7 C8 1.463(2)
C7 C12 1.493(2)
C12 H12A 0.9600
C12 H12B 0.9600
C12 H12C 0.9600
C8 C9 1.378(2)
C8 S1 1.7210(15)
S1 C11 1.7037(18)
C9 C10 1.417(3)
C9 H9 0.9300
C10 C11 1.345(3)
C10 H10 0.9300
C11 H11 0.9300
